data_4336432
loop_
_publ_author_name
'Nadia Marino'
'Donatella Armentano'
'Teresa F. Mastropietro'
'Miguel Julve'
'Giovanni De Munno'
'Jos\'e Mart\'inez-Lillo'

_publ_section_title
;
 Cubane-Type CuII4 and MnII2MnIII2 Complexes Based on Pyridoxine: A
 Versatile Ligand for Metal Assembling
;
_journal_name_full 'Inorganic Chemistry'
_journal_page_first 11934
_journal_page_last 11943
_journal_paper_doi 10.1021/ic4016355
_journal_volume 52
_journal_year 2013
_chemical_formula_sum 'C40 H61 Cl3 Mn4 N4 O22'
_chemical_formula_weight 1276.04
_chemical_name_systematic
; 
 ? 
;
_space_group_IT_number 2
_symmetry_cell_setting triclinic
_symmetry_space_group_name_Hall '-P 1'
_symmetry_space_group_name_H-M 'P -1'
_atom_sites_solution_hydrogens geom
_atom_sites_solution_primary direct
_atom_sites_solution_secondary difmap
_audit_creation_method SHELXL-97
_cell_angle_alpha 97.992(2)
_cell_angle_beta 102.438(2)
_cell_angle_gamma 90.994(2)
_cell_formula_units_Z 2
_cell_length_a 11.6914(5)
_cell_length_b 11.8134(5)
_cell_length_c 20.2545(8)
_cell_measurement_reflns_used 9913
_cell_measurement_temperature 100(2)
_cell_measurement_theta_max 26.89
_cell_measurement_theta_min 2.26
_cell_volume 2702.0(2)
_computing_cell_refinement 'Bruker APEX'
_computing_data_collection 'Bruker APEX2'
_computing_data_reduction 'Bruker SAINT'
_computing_molecular_graphics 'Bruker SHELXTL'
_computing_publication_material 'Bruker SHELXTL'
_computing_structure_refinement 'SHELXL-97 (Sheldrick, 2008)'
_computing_structure_solution 'SHELXS-97 (Sheldrick, 2008)'
_diffrn_ambient_temperature 100(2)
_diffrn_measured_fraction_theta_full 0.992
_diffrn_measured_fraction_theta_max 0.992
_diffrn_measurement_device_type 'CCD area detector'
_diffrn_measurement_method 'phi and omega scans'
_diffrn_radiation_monochromator graphite
_diffrn_radiation_source 'fine-focus sealed tube'
_diffrn_radiation_type MoK\a
_diffrn_radiation_wavelength 0.71073
_diffrn_reflns_av_R_equivalents 0.0474
_diffrn_reflns_av_sigmaI/netI 0.0466
_diffrn_reflns_limit_h_max 14
_diffrn_reflns_limit_h_min -14
_diffrn_reflns_limit_k_max 14
_diffrn_reflns_limit_k_min -14
_diffrn_reflns_limit_l_max 23
_diffrn_reflns_limit_l_min -24
_diffrn_reflns_number 58864
_diffrn_reflns_theta_full 25.68
_diffrn_reflns_theta_max 25.68
_diffrn_reflns_theta_min 1.04
_exptl_absorpt_coefficient_mu 1.140
_exptl_absorpt_correction_T_max 0.9666
_exptl_absorpt_correction_T_min 0.9143
_exptl_absorpt_correction_type multi-scan
_exptl_absorpt_process_details Sadabs
_exptl_crystal_colour yellow-brown
_exptl_crystal_density_diffrn 1.568
_exptl_crystal_description polyhedral
_exptl_crystal_F_000 1312
_exptl_crystal_size_max 0.08
_exptl_crystal_size_mid 0.06
_exptl_crystal_size_min 0.03
_platon_squeeze_details
; 
 The residual agreement factors were 
 R_factor_gt = 0.0899 and wR2_factor_gt = 0.2748 before SQUEEZE 
 whereas they were R_factor_gt = 0.0459 and wR2_factor_gt = 0.1305 
 after SQUEEZE. The final formulation of the compound is in agreement 
 with the residual electron density and volume.  
;
_refine_diff_density_max 1.060
_refine_diff_density_min -0.620
_refine_diff_density_rms 0.186
_refine_ls_extinction_method none
_refine_ls_goodness_of_fit_ref 1.073
_refine_ls_hydrogen_treatment mixed
_refine_ls_matrix_type full
_refine_ls_number_parameters 638
_refine_ls_number_reflns 10193
_refine_ls_number_restraints 118
_refine_ls_restrained_S_all 1.075
_refine_ls_R_factor_all 0.0649
_refine_ls_R_factor_gt 0.0459
_refine_ls_shift/su_max 0.001
_refine_ls_shift/su_mean 0.000
_refine_ls_structure_factor_coef Fsqd
_refine_ls_weighting_details 'calc w=1/[\s^2^(Fo^2^)+(0.0738P)^2^+2.6314P] where P=(Fo^2^+2Fc^2^)/3'
_refine_ls_weighting_scheme calc
_refine_ls_wR_factor_gt 0.1305
_refine_ls_wR_factor_ref 0.1375
_reflns_number_gt 7851
_reflns_number_total 10193
_reflns_threshold_expression >2sigma(I)
_cod_data_source_file ic4016355_si_001.cif
_cod_data_source_block mnb6p
_cod_original_cell_volume 2702.03(19)
_cod_database_code 4336432

loop_
_symmetry_equiv_pos_as_xyz
'x, y, z'
'-x, -y, -z'

loop_
_atom_site_label
_atom_site_type_symbol
_atom_site_fract_x
_atom_site_fract_y
_atom_site_fract_z
_atom_site_U_iso_or_equiv
_atom_site_adp_type
_atom_site_occupancy
_atom_site_symmetry_multiplicity
_atom_site_calc_flag
_atom_site_refinement_flags
_atom_site_disorder_assembly
_atom_site_disorder_group
Mn1 Mn 0.50441(5) 0.87808(5) 0.36221(3) 0.01594(14) Uani 1 1 d . . .
Mn2 Mn 0.65997(5) 0.85726(5) 0.25159(3) 0.01761(15) Uani 1 1 d . . .
Mn3 Mn 0.35767(5) 0.82352(5) 0.19902(3) 0.01801(15) Uani 1 1 d . . .
Mn4 Mn 0.50334(5) 0.61949(5) 0.25079(3) 0.01896(15) Uani 1 1 d . . .
Cl1 Cl 0.71246(9) 0.96801(10) 0.16954(5) 0.0324(3) Uani 1 1 d . . .
Cl2 Cl 0.49401(9) 0.47678(8) 0.32453(5) 0.0264(2) Uani 1 1 d . . .
Cl3 Cl -0.00645(9) 1.33523(9) 0.37527(6) 0.0324(3) Uani 1 1 d . . .
N1 N 0.5820(3) 0.6115(2) 0.55325(15) 0.0181(7) Uani 1 1 d . . .
H1 H 0.5596 0.5877 0.5880 0.022 Uiso 1 1 calc R . .
C1 C 0.5186(3) 0.6902(3) 0.52171(17) 0.0151(7) Uani 1 1 d . . .
C2 C 0.5525(3) 0.7271(3) 0.46494(18) 0.0173(8) Uani 1 1 d . . .
O1 O 0.4864(2) 0.8052(2) 0.43635(12) 0.0203(6) Uani 1 1 d . . .
C3 C 0.6506(3) 0.6811(3) 0.44320(18) 0.0169(8) Uani 1 1 d . . .
C4 C 0.7140(3) 0.5998(3) 0.47997(18) 0.0183(8) Uani 1 1 d . . .
C5 C 0.6779(3) 0.5669(3) 0.53483(18) 0.0204(8) Uani 1 1 d . . .
H5 H 0.7203 0.5128 0.5598 0.024 Uiso 1 1 calc R . .
C6 C 0.4164(3) 0.7361(3) 0.54810(18) 0.0199(8) Uani 1 1 d . . .
H61 H 0.4161 0.7097 0.5919 0.030 Uiso 1 1 calc R . .
H62 H 0.3436 0.7088 0.5151 0.030 Uiso 1 1 calc R . .
H63 H 0.4224 0.8199 0.5546 0.030 Uiso 1 1 calc R . .
C7 C 0.6942(3) 0.7210(3) 0.38466(18) 0.0183(8) Uani 1 1 d . . .
H71 H 0.7539 0.7844 0.4034 0.022 Uiso 1 1 calc R . .
H72 H 0.7331 0.6573 0.3625 0.022 Uiso 1 1 calc R . .
O2 O 0.6039(2) 0.7594(2) 0.33364(12) 0.0173(5) Uani 1 1 d . . .
C8 C 0.8229(3) 0.5500(3) 0.4603(2) 0.0258(9) Uani 1 1 d . . .
H81 H 0.8524 0.4918 0.4897 0.031 Uiso 1 1 calc R . .
H82 H 0.8026 0.5117 0.4123 0.031 Uiso 1 1 calc R . .
O3 O 0.9120(3) 0.6368(3) 0.46745(16) 0.0361(7) Uani 1 1 d . . .
H3 H 0.9450 0.6540 0.5089 0.054 Uiso 1 1 calc R . .
N11 N 0.2099(3) 1.2114(3) 0.34498(16) 0.0199(7) Uani 1 1 d . . .
H11 H 0.1525 1.2461 0.3601 0.024 Uiso 1 1 calc R . .
C11 C 0.2563(3) 1.1233(3) 0.37575(18) 0.0179(8) Uani 1 1 d . . .
C21 C 0.3518(3) 1.0701(3) 0.35323(18) 0.0176(8) Uani 1 1 d . . .
O11 O 0.3945(2) 0.9839(2) 0.38493(12) 0.0203(6) Uani 1 1 d . . .
C31 C 0.3920(3) 1.1105(3) 0.30000(18) 0.0174(8) Uani 1 1 d . . .
C41 C 0.3366(3) 1.1998(3) 0.26858(18) 0.0189(8) Uani 1 1 d . . .
C51 C 0.2452(3) 1.2495(3) 0.2931(2) 0.0233(9) Uani 1 1 d . . .
H51 H 0.2072 1.3110 0.2731 0.028 Uiso 1 1 calc R . .
C61 C 0.2085(3) 1.0853(3) 0.43167(19) 0.0221(8) Uani 1 1 d . . .
H611 H 0.1518 1.1396 0.4444 0.033 Uiso 1 1 calc R . .
H612 H 0.2726 1.0820 0.4714 0.033 Uiso 1 1 calc R . .
H613 H 0.1695 1.0092 0.4161 0.033 Uiso 1 1 calc R . .
C71 C 0.4990(3) 1.0611(3) 0.27788(19) 0.0188(8) Uani 1 1 d . . .
H711 H 0.4984 1.0770 0.2311 0.023 Uiso 1 1 calc R . .
H712 H 0.5706 1.0995 0.3088 0.023 Uiso 1 1 calc R . .
O21 O 0.5030(2) 0.9390(2) 0.27875(12) 0.0155(5) Uani 1 1 d . . .
C81 C 0.3724(4) 1.2377(3) 0.2070(2) 0.0252(9) Uani 1 1 d . . .
H811 H 0.4506 1.2780 0.2217 0.030 Uiso 1 1 calc R . .
H812 H 0.3785 1.1695 0.1738 0.030 Uiso 1 1 calc R . .
O31 O 0.2916(3) 1.3108(3) 0.17471(17) 0.0413(8) Uani 1 1 d . . .
H31 H 0.3227 1.3771 0.1807 0.062 Uiso 1 1 calc R . .
N13 N -0.0118(3) 0.9035(3) 0.30620(18) 0.0281(8) Uani 1 1 d . . .
H13 H -0.0724 0.9455 0.3091 0.034 Uiso 1 1 calc R . .
C13 C 0.0567(3) 0.9293(3) 0.2646(2) 0.0245(9) Uani 1 1 d . . .
C23 C 0.1561(3) 0.8634(3) 0.26081(19) 0.0208(8) Uani 1 1 d . . .
O13 O 0.2218(2) 0.8922(2) 0.21907(13) 0.0239(6) Uani 1 1 d . . .
C33 C 0.1775(3) 0.7732(3) 0.30003(19) 0.0199(8) Uani 1 1 d . . .
C43 C 0.0995(3) 0.7501(3) 0.3421(2) 0.0247(9) Uani 1 1 d . . .
C53 C 0.0061(3) 0.8174(4) 0.3439(2) 0.0286(9) Uani 1 1 d . . .
H53 H -0.0466 0.8034 0.3719 0.034 Uiso 1 1 calc R . .
C63 C 0.0254(4) 1.0245(3) 0.2230(2) 0.0303(10) Uani 1 1 d . . .
H631 H -0.0171 1.0814 0.2471 0.045 Uiso 1 1 calc R . .
H632 H -0.0244 0.9935 0.1785 0.045 Uiso 1 1 calc R . .
H633 H 0.0971 1.0609 0.2162 0.045 Uiso 1 1 calc R . .
C73 C 0.2782(3) 0.6954(3) 0.2965(2) 0.0224(8) Uani 1 1 d . . .
H731 H 0.3054 0.6701 0.3416 0.027 Uiso 1 1 calc R . .
H732 H 0.2492 0.6265 0.2628 0.027 Uiso 1 1 calc R . .
O23 O 0.3752(2) 0.7471(2) 0.27813(12) 0.0182(5) Uani 1 1 d . . .
C83 C 0.1200(4) 0.6553(4) 0.3860(2) 0.0328(10) Uani 1 1 d . . .
H831 H 0.1927 0.6743 0.4218 0.039 Uiso 1 1 calc R . .
H832 H 0.0540 0.6493 0.4089 0.039 Uiso 1 1 calc R . .
O33 O 0.1303(3) 0.5489(3) 0.34650(17) 0.0373(7) Uani 1 1 d . . .
H33 H 0.0818 0.5004 0.3528 0.056 Uiso 1 1 calc R . .
N12 N 0.3791(3) 0.9171(4) -0.04124(18) 0.0433(10) Uani 1 1 d . . .
H12 H 0.3505 0.9555 -0.0748 0.052 Uiso 1 1 calc R . .
C12 C 0.3437(4) 0.9438(4) 0.0183(2) 0.0345(10) Uani 1 1 d . . .
C22 C 0.3916(4) 0.8841(4) 0.0727(2) 0.0262(9) Uani 1 1 d . . .
O12 O 0.3552(2) 0.9152(2) 0.13013(13) 0.0264(6) Uani 1 1 d . . .
C32 C 0.4694(4) 0.7980(4) 0.0626(2) 0.0273(9) Uani 1 1 d . . .
C42 C 0.5018(4) 0.7749(4) -0.0011(2) 0.0344(10) Uani 1 1 d D A .
C52 C 0.4546(4) 0.8364(5) -0.0526(2) 0.0431(12) Uani 1 1 d . . .
H52 H 0.4754 0.8217 -0.0957 0.052 Uiso 1 1 calc R . .
C62 C 0.2550(4) 1.0316(4) 0.0236(2) 0.0445(12) Uani 1 1 d . . .
H621 H 0.2891 1.0952 0.0593 0.067 Uiso 1 1 calc R . .
H622 H 0.1864 0.9972 0.0351 0.067 Uiso 1 1 calc R . .
H623 H 0.2312 1.0602 -0.0203 0.067 Uiso 1 1 calc R . .
C72 C 0.5177(4) 0.7214(3) 0.11542(19) 0.0241(9) Uani 1 1 d . . .
H721 H 0.4786 0.6444 0.1000 0.029 Uiso 1 1 calc R . .
H722 H 0.6023 0.7136 0.1167 0.029 Uiso 1 1 calc R . .
O22 O 0.5044(2) 0.7593(2) 0.18342(12) 0.0188(6) Uani 1 1 d . . .
C82 C 0.5837(5) 0.6820(4) -0.0166(2) 0.0455(12) Uani 1 1 d DU . .
H821 H 0.5943 0.6825 -0.0638 0.055 Uiso 0.474(4) 1 calc PR A 1
H822 H 0.6612 0.7010 0.0147 0.055 Uiso 0.474(4) 1 calc PR A 1
H823 H 0.5497 0.6079 -0.0103 0.055 Uiso 0.327(8) 1 calc PR B 2
H824 H 0.5877 0.6768 -0.0653 0.055 Uiso 0.327(8) 1 calc PR B 2
H825 H 0.6603 0.6931 0.0164 0.055 Uiso 0.199(8) 1 calc PR C 3
H826 H 0.5490 0.6050 -0.0166 0.055 Uiso 0.199(8) 1 calc PR C 3
O32 O 0.5458(6) 0.5671(5) -0.0105(4) 0.0426(17) Uani 0.474(4) 1 d PDU A 1
H32 H 0.6036 0.5329 0.0083 0.064 Uiso 0.474(4) 1 calc PR A 1
O321 O 0.6955(8) 0.6972(9) 0.0225(5) 0.040(3) Uani 0.327(8) 1 d PDU A 2
H321 H 0.7385 0.7298 0.0018 0.061 Uiso 0.327(8) 1 calc PR B 2
O322 O 0.595(2) 0.6985(19) -0.0833(8) 0.078(7) Uani 0.199(8) 1 d PDU A 3
H322 H 0.6658 0.6982 -0.0852 0.117 Uiso 0.199(8) 1 calc PR C 3
O4 O 0.6619(2) 0.9883(2) 0.41270(13) 0.0211(6) Uani 1 1 d DU . .
O5 O 0.7750(2) 0.9623(2) 0.33634(13) 0.0212(6) Uani 1 1 d DU . .
C14 C 0.7539(3) 1.0069(3) 0.39347(18) 0.0192(8) Uani 1 1 d DU . .
C15 C 0.8481(4) 1.0882(4) 0.4402(2) 0.0304(9) Uani 1 1 d DU . .
H151 H 0.8227 1.1158 0.4824 0.046 Uiso 1 1 calc R . .
H152 H 0.8617 1.1533 0.4172 0.046 Uiso 1 1 calc R . .
H153 H 0.9209 1.0480 0.4512 0.046 Uiso 1 1 calc R . .
O6 O 0.2598(2) 0.6807(2) 0.13109(14) 0.0286(6) Uani 1 1 d DU . .
O7 O 0.3608(2) 0.5350(2) 0.17041(13) 0.0252(6) Uani 1 1 d DU . .
C16 C 0.2759(4) 0.5759(3) 0.1322(2) 0.0268(9) Uani 1 1 d DU . .
C17 C 0.1817(5) 0.4927(4) 0.0861(3) 0.0557(15) Uani 1 1 d DU . .
H171 H 0.1169 0.4839 0.1090 0.084 Uiso 1 1 calc R . .
H172 H 0.2151 0.4182 0.0766 0.084 Uiso 1 1 calc R . .
H173 H 0.1525 0.5225 0.0431 0.084 Uiso 1 1 calc R . .
O8 O 0.7754(2) 0.7249(2) 0.23839(14) 0.0261(6) Uani 1 1 d DU . .
O9 O 0.6624(2) 0.5651(2) 0.22421(14) 0.0278(6) Uani 1 1 d DU . .
C18 C 0.7594(4) 0.6194(4) 0.2273(2) 0.0284(9) Uani 1 1 d DU . .
C19 C 0.8630(4) 0.5484(4) 0.2163(3) 0.0480(13) Uani 1 1 d DU . .
H191 H 0.9327 0.5992 0.2222 0.072 Uiso 1 1 calc R . .
H192 H 0.8451 0.5055 0.1700 0.072 Uiso 1 1 calc R . .
H193 H 0.8779 0.4948 0.2497 0.072 Uiso 1 1 calc R . .

loop_
_atom_site_aniso_label
_atom_site_aniso_U_11
_atom_site_aniso_U_22
_atom_site_aniso_U_33
_atom_site_aniso_U_23
_atom_site_aniso_U_13
_atom_site_aniso_U_12
Mn1 0.0204(3) 0.0165(3) 0.0153(3) 0.0084(2) 0.0092(2) 0.0084(2)
Mn2 0.0212(3) 0.0193(3) 0.0163(3) 0.0081(2) 0.0087(2) 0.0072(2)
Mn3 0.0229(3) 0.0168(3) 0.0178(3) 0.0095(2) 0.0071(2) 0.0072(2)
Mn4 0.0251(3) 0.0170(3) 0.0195(3) 0.0097(2) 0.0103(2) 0.0078(2)
Cl1 0.0312(6) 0.0439(6) 0.0269(5) 0.0224(5) 0.0062(4) -0.0015(5)
Cl2 0.0433(6) 0.0196(5) 0.0214(5) 0.0107(4) 0.0132(4) 0.0023(4)
Cl3 0.0292(6) 0.0251(5) 0.0485(7) 0.0091(5) 0.0181(5) 0.0078(4)
N1 0.0267(17) 0.0177(16) 0.0131(15) 0.0074(13) 0.0080(13) 0.0030(13)
C1 0.0190(18) 0.0137(18) 0.0126(18) 0.0030(14) 0.0027(14) 0.0014(14)
C2 0.0205(19) 0.0160(19) 0.0166(19) 0.0050(15) 0.0051(15) 0.0032(15)
O1 0.0246(14) 0.0241(14) 0.0184(13) 0.0131(11) 0.0109(11) 0.0124(11)
C3 0.0189(19) 0.0179(19) 0.0157(18) 0.0054(15) 0.0057(15) 0.0024(15)
C4 0.022(2) 0.0153(19) 0.0200(19) 0.0071(15) 0.0078(15) 0.0036(15)
C5 0.024(2) 0.019(2) 0.019(2) 0.0085(16) 0.0045(16) 0.0061(16)
C6 0.026(2) 0.021(2) 0.0161(19) 0.0058(15) 0.0086(16) 0.0037(16)
C7 0.0180(19) 0.021(2) 0.0193(19) 0.0123(16) 0.0053(15) 0.0083(15)
O2 0.0211(13) 0.0186(13) 0.0156(13) 0.0086(10) 0.0071(10) 0.0088(10)
C8 0.028(2) 0.028(2) 0.029(2) 0.0170(18) 0.0140(18) 0.0145(18)
O3 0.0270(17) 0.049(2) 0.0405(18) 0.0240(16) 0.0142(14) 0.0105(14)
N11 0.0189(16) 0.0158(16) 0.0265(18) 0.0038(14) 0.0076(13) 0.0042(13)
C11 0.0166(18) 0.0153(18) 0.0203(19) 0.0026(15) 0.0010(15) 0.0016(15)
C21 0.0185(19) 0.0168(19) 0.0163(19) 0.0014(15) 0.0019(15) 0.0045(15)
O11 0.0266(14) 0.0207(14) 0.0193(13) 0.0125(11) 0.0105(11) 0.0116(11)
C31 0.023(2) 0.0129(18) 0.0163(19) 0.0019(15) 0.0039(15) 0.0010(15)
C41 0.023(2) 0.0123(18) 0.020(2) 0.0020(15) 0.0031(16) 0.0010(15)
C51 0.028(2) 0.0142(19) 0.028(2) 0.0080(16) 0.0022(17) 0.0048(16)
C61 0.021(2) 0.023(2) 0.025(2) 0.0055(17) 0.0090(16) 0.0068(16)
C71 0.027(2) 0.0121(18) 0.022(2) 0.0097(15) 0.0099(16) 0.0080(15)
O21 0.0206(13) 0.0130(12) 0.0160(13) 0.0072(10) 0.0075(10) 0.0051(10)
C81 0.035(2) 0.016(2) 0.028(2) 0.0130(17) 0.0067(18) 0.0062(17)
O31 0.046(2) 0.0298(17) 0.049(2) 0.0244(16) 0.0008(16) 0.0028(14)
N13 0.0200(17) 0.0260(19) 0.039(2) 0.0020(16) 0.0101(15) 0.0065(14)
C13 0.018(2) 0.020(2) 0.035(2) 0.0008(17) 0.0052(17) 0.0041(16)
C23 0.021(2) 0.020(2) 0.023(2) 0.0040(16) 0.0062(16) 0.0034(15)
O13 0.0269(15) 0.0205(14) 0.0296(15) 0.0120(12) 0.0120(12) 0.0100(11)
C33 0.021(2) 0.019(2) 0.021(2) 0.0048(16) 0.0057(16) 0.0001(15)
C43 0.021(2) 0.028(2) 0.025(2) 0.0018(17) 0.0050(17) -0.0006(16)
C53 0.022(2) 0.034(2) 0.032(2) 0.0045(19) 0.0100(18) 0.0012(18)
C63 0.025(2) 0.022(2) 0.044(3) 0.0087(19) 0.0042(19) 0.0070(17)
C73 0.026(2) 0.022(2) 0.025(2) 0.0113(17) 0.0146(17) 0.0061(16)
O23 0.0193(13) 0.0187(13) 0.0206(13) 0.0096(11) 0.0085(11) 0.0048(10)
C83 0.026(2) 0.047(3) 0.033(2) 0.016(2) 0.0162(19) 0.002(2)
O33 0.0396(19) 0.0290(17) 0.050(2) 0.0174(15) 0.0160(15) 0.0033(14)
N12 0.042(2) 0.068(3) 0.022(2) 0.029(2) -0.0021(17) -0.005(2)
C12 0.035(3) 0.041(3) 0.029(2) 0.019(2) 0.0019(19) -0.002(2)
C22 0.030(2) 0.031(2) 0.020(2) 0.0108(17) 0.0060(17) -0.0047(18)
O12 0.0349(16) 0.0255(15) 0.0221(15) 0.0131(12) 0.0069(12) 0.0086(12)
C32 0.032(2) 0.032(2) 0.018(2) 0.0093(17) 0.0031(17) -0.0015(18)
C42 0.041(3) 0.045(3) 0.018(2) 0.0088(19) 0.0068(19) -0.010(2)
C52 0.042(3) 0.068(4) 0.023(2) 0.015(2) 0.010(2) -0.002(3)
C62 0.050(3) 0.047(3) 0.037(3) 0.026(2) -0.001(2) 0.002(2)
C72 0.033(2) 0.025(2) 0.019(2) 0.0053(16) 0.0121(17) 0.0039(17)
O22 0.0260(14) 0.0184(13) 0.0151(13) 0.0057(10) 0.0092(11) 0.0041(11)
C82 0.058(3) 0.054(3) 0.031(3) 0.005(2) 0.023(2) 0.001(3)
O32 0.050(4) 0.042(4) 0.038(4) 0.002(3) 0.017(3) 0.008(3)
O321 0.047(5) 0.046(7) 0.035(6) 0.006(4) 0.024(4) 0.011(5)
O322 0.127(18) 0.077(14) 0.057(9) 0.015(10) 0.076(12) 0.006(14)
O4 0.0229(14) 0.0215(14) 0.0214(14) 0.0048(11) 0.0087(11) 0.0048(11)
O5 0.0210(14) 0.0247(14) 0.0210(13) 0.0077(11) 0.0080(11) 0.0066(11)
C14 0.0214(19) 0.0186(19) 0.0205(18) 0.0106(15) 0.0055(15) 0.0077(15)
C15 0.031(2) 0.033(2) 0.027(2) 0.0025(18) 0.0080(18) 0.0001(17)
O6 0.0339(16) 0.0208(14) 0.0304(16) 0.0082(12) 0.0020(12) 0.0058(12)
O7 0.0330(15) 0.0201(14) 0.0251(15) 0.0097(11) 0.0074(12) 0.0055(11)
C16 0.032(2) 0.024(2) 0.025(2) 0.0057(16) 0.0060(17) 0.0026(16)
C17 0.054(3) 0.030(2) 0.070(4) 0.010(2) -0.018(3) 0.001(2)
O8 0.0284(15) 0.0252(14) 0.0297(15) 0.0105(12) 0.0125(12) 0.0103(11)
O9 0.0304(15) 0.0299(15) 0.0301(15) 0.0140(13) 0.0150(12) 0.0114(12)
C18 0.032(2) 0.030(2) 0.028(2) 0.0106(18) 0.0139(18) 0.0105(17)
C19 0.032(2) 0.034(3) 0.079(4) 0.003(3) 0.018(3) 0.012(2)

loop_
_atom_type_symbol
_atom_type_description
_atom_type_scat_dispersion_real
_atom_type_scat_dispersion_imag
_atom_type_scat_source
C C 0.0033 0.0016 'International Tables Vol C Tables 4.2.6.8 and 6.1.1.4'
H H 0.0000 0.0000 'International Tables Vol C Tables 4.2.6.8 and 6.1.1.4'
N N 0.0061 0.0033 'International Tables Vol C Tables 4.2.6.8 and 6.1.1.4'
O O 0.0106 0.0060 'International Tables Vol C Tables 4.2.6.8 and 6.1.1.4'
Cl Cl 0.1484 0.1585 'International Tables Vol C Tables 4.2.6.8 and 6.1.1.4'
Mn Mn 0.3368 0.7283 'International Tables Vol C Tables 4.2.6.8 and 6.1.1.4'

loop_
_geom_angle_atom_site_label_1
_geom_angle_atom_site_label_2
_geom_angle_atom_site_label_3
_geom_angle
O1 Mn1 O11 88.37(10)
O1 Mn1 O21 171.56(11)
O11 Mn1 O21 90.92(10)
O1 Mn1 O2 91.17(10)
O11 Mn1 O2 174.22(11)
O21 Mn1 O2 88.70(10)
O1 Mn1 O4 98.89(11)
O11 Mn1 O4 96.04(10)
O21 Mn1 O4 89.55(10)
O2 Mn1 O4 89.72(10)
O1 Mn1 O23 95.19(10)
O11 Mn1 O23 99.02(10)
O21 Mn1 O23 76.61(9)
O2 Mn1 O23 75.28(9)
O4 Mn1 O23 159.62(9)
O1 Mn1 Mn2 138.00(7)
O11 Mn1 Mn2 133.47(8)
O21 Mn1 Mn2 44.01(7)
O2 Mn1 Mn2 47.67(7)
O4 Mn1 Mn2 76.47(7)
O23 Mn1 Mn2 83.21(6)
O1 Mn1 Mn3 128.67(9)
O11 Mn1 Mn3 92.07(8)
O21 Mn1 Mn3 42.95(7)
O2 Mn1 Mn3 83.73(7)
O4 Mn1 Mn3 131.97(7)
O23 Mn1 Mn3 34.18(6)
Mn2 Mn1 Mn3 64.195(17)
O1 Mn1 Mn4 94.29(8)
O11 Mn1 Mn4 137.71(8)
O21 Mn1 Mn4 80.61(7)
O2 Mn1 Mn4 36.60(7)
O4 Mn1 Mn4 124.97(7)
O23 Mn1 Mn4 38.69(6)
Mn2 Mn1 Mn4 59.170(16)
Mn3 Mn1 Mn4 54.278(15)
O8 Mn2 O5 97.30(10)
O8 Mn2 O21 156.86(10)
O5 Mn2 O21 91.39(9)
O8 Mn2 O22 94.20(10)
O5 Mn2 O22 163.38(9)
O21 Mn2 O22 73.61(9)
O8 Mn2 O2 86.70(9)
O5 Mn2 O2 86.28(9)
O21 Mn2 O2 72.45(8)
O22 Mn2 O2 82.43(9)
O8 Mn2 Cl1 96.53(8)
O5 Mn2 Cl1 92.40(8)
O21 Mn2 Cl1 104.52(7)
O22 Mn2 Cl1 98.18(7)
O2 Mn2 Cl1 176.64(7)
O8 Mn2 Mn1 124.22(8)
O5 Mn2 Mn1 78.88(7)
O21 Mn2 Mn1 36.93(6)
O22 Mn2 Mn1 84.74(6)
O2 Mn2 Mn1 37.74(6)
Cl1 Mn2 Mn1 138.94(3)
O8 Mn2 Mn4 75.69(8)
O5 Mn2 Mn4 129.07(7)
O21 Mn2 Mn4 82.17(6)
O22 Mn2 Mn4 43.26(6)
O2 Mn2 Mn4 43.54(6)
Cl1 Mn2 Mn4 138.21(3)
Mn1 Mn2 Mn4 65.995(17)
O8 Mn2 Mn3 124.03(8)
O5 Mn2 Mn3 133.04(7)
O21 Mn2 Mn3 41.94(6)
O22 Mn2 Mn3 31.69(6)
O2 Mn2 Mn3 75.98(6)
Cl1 Mn2 Mn3 102.80(3)
Mn1 Mn2 Mn3 60.498(16)
Mn4 Mn2 Mn3 55.155(16)
O12 Mn3 O13 89.85(11)
O12 Mn3 O23 171.61(12)
O13 Mn3 O23 90.54(11)
O12 Mn3 O22 90.77(11)
O13 Mn3 O22 176.21(11)
O23 Mn3 O22 88.30(10)
O12 Mn3 O6 94.62(11)
O13 Mn3 O6 93.66(11)
O23 Mn3 O6 93.73(11)
O22 Mn3 O6 90.02(10)
O12 Mn3 O21 94.09(10)
O13 Mn3 O21 100.11(10)
O23 Mn3 O21 77.59(10)
O22 Mn3 O21 76.12(9)
O6 Mn3 O21 163.71(9)
O12 Mn3 Mn4 136.24(8)
O13 Mn3 Mn4 133.55(8)
O23 Mn3 Mn4 44.96(7)
O22 Mn3 Mn4 46.36(7)
O6 Mn3 Mn4 79.60(7)
O21 Mn3 Mn4 84.59(6)
O12 Mn3 Mn1 127.57(9)
O13 Mn3 Mn1 92.66(8)
O23 Mn3 Mn1 44.04(8)
O22 Mn3 Mn1 84.00(7)
O6 Mn3 Mn1 137.33(8)
O21 Mn3 Mn1 34.06(6)
Mn4 Mn3 Mn1 65.885(17)
O12 Mn3 Mn2 92.09(9)
O13 Mn3 Mn2 139.54(9)
O23 Mn3 Mn2 82.20(8)
O22 Mn3 Mn2 36.70(7)
O6 Mn3 Mn2 126.39(8)
O21 Mn3 Mn2 39.44(6)
Mn4 Mn3 Mn2 60.146(17)
Mn1 Mn3 Mn2 55.308(15)
O9 Mn4 O7 106.65(11)
O9 Mn4 O23 155.64(10)
O7 Mn4 O23 87.65(9)
O9 Mn4 O22 87.72(10)
O7 Mn4 O22 86.53(9)
O23 Mn4 O22 73.27(9)
O9 Mn4 O2 90.96(10)
O7 Mn4 O2 158.83(9)
O23 Mn4 O2 71.90(9)
O22 Mn4 O2 82.42(9)
O9 Mn4 Cl2 95.29(8)
O7 Mn4 Cl2 93.21(8)
O23 Mn4 Cl2 103.66(7)
O22 Mn4 Cl2 176.92(7)
O2 Mn4 Cl2 96.85(7)
O9 Mn4 Mn3 126.02(8)
O7 Mn4 Mn3 76.42(7)
O23 Mn4 Mn3 37.26(6)
O22 Mn4 Mn3 38.30(6)
O2 Mn4 Mn3 83.76(6)
Cl2 Mn4 Mn3 138.70(3)
O9 Mn4 Mn2 74.09(8)
O7 Mn4 Mn2 128.26(7)
O23 Mn4 Mn2 81.56(7)
O22 Mn4 Mn2 41.88(6)
O2 Mn4 Mn2 44.89(6)
Cl2 Mn4 Mn2 138.52(3)
Mn3 Mn4 Mn2 64.699(18)
O9 Mn4 Mn1 119.65(8)
O7 Mn4 Mn1 128.90(7)
O23 Mn4 Mn1 41.52(6)
O22 Mn4 Mn1 75.50(6)
O2 Mn4 Mn1 30.38(6)
Cl2 Mn4 Mn1 102.37(3)
Mn3 Mn4 Mn1 59.837(16)
Mn2 Mn4 Mn1 54.835(15)
C1 N1 C5 123.9(3)
C1 N1 H1 118.1
C5 N1 H1 118.1
N1 C1 C2 118.4(3)
N1 C1 C6 119.1(3)
C2 C1 C6 122.5(3)
O1 C2 C3 125.2(3)
O1 C2 C1 115.3(3)
C3 C2 C1 119.5(3)
C2 O1 Mn1 128.3(2)
C2 C3 C4 118.6(3)
C2 C3 C7 121.9(3)
C4 C3 C7 119.4(3)
C5 C4 C3 119.7(3)
C5 C4 C8 119.3(3)
C3 C4 C8 121.0(3)
N1 C5 C4 119.8(3)
N1 C5 H5 120.1
C4 C5 H5 120.1
C1 C6 H61 109.5
C1 C6 H62 109.5
H61 C6 H62 109.5
C1 C6 H63 109.5
H61 C6 H63 109.5
H62 C6 H63 109.5
O2 C7 C3 114.2(3)
O2 C7 H71 108.7
C3 C7 H71 108.7
O2 C7 H72 108.7
C3 C7 H72 108.7
H71 C7 H72 107.6
C7 O2 Mn1 118.6(2)
C7 O2 Mn4 115.8(2)
Mn1 O2 Mn4 113.02(11)
C7 O2 Mn2 118.4(2)
Mn1 O2 Mn2 94.59(10)
Mn4 O2 Mn2 91.57(8)
O3 C8 C4 111.0(3)
O3 C8 H81 109.4
C4 C8 H81 109.4
O3 C8 H82 109.4
C4 C8 H82 109.4
H81 C8 H82 108.0
C8 O3 H3 109.5
C51 N11 C11 124.5(3)
C51 N11 H11 117.8
C11 N11 H11 117.8
N11 C11 C21 117.8(3)
N11 C11 C61 120.3(3)
C21 C11 C61 121.9(3)
O11 C21 C31 125.6(3)
O11 C21 C11 115.7(3)
C31 C21 C11 118.7(3)
C21 O11 Mn1 128.8(2)
C21 C31 C41 120.4(3)
C21 C31 C71 120.1(3)
C41 C31 C71 119.5(3)
C51 C41 C31 118.5(3)
C51 C41 C81 120.4(3)
C31 C41 C81 121.1(3)
N11 C51 C41 120.1(3)
N11 C51 H51 120.0
C41 C51 H51 120.0
C11 C61 H611 109.5
C11 C61 H612 109.5
H611 C61 H612 109.5
C11 C61 H613 109.5
H611 C61 H613 109.5
H612 C61 H613 109.5
O21 C71 C31 112.4(3)
O21 C71 H711 109.1
C31 C71 H711 109.1
O21 C71 H712 109.1
C31 C71 H712 109.1
H711 C71 H712 107.9
C71 O21 Mn1 120.0(2)
C71 O21 Mn2 115.9(2)
Mn1 O21 Mn2 99.06(10)
C71 O21 Mn3 116.7(2)
Mn1 O21 Mn3 102.99(10)
Mn2 O21 Mn3 98.62(9)
O31 C81 C41 112.1(3)
O31 C81 H811 109.2
C41 C81 H811 109.2
O31 C81 H812 109.2
C41 C81 H812 109.2
H811 C81 H812 107.9
C81 O31 H31 109.5
C13 N13 C53 124.3(3)
C13 N13 H13 117.8
C53 N13 H13 117.8
N13 C13 C23 118.1(4)
N13 C13 C63 119.6(3)
C23 C13 C63 122.3(4)
O13 C23 C33 125.0(3)
O13 C23 C13 116.2(3)
C33 C23 C13 118.8(4)
C23 O13 Mn3 128.6(2)
C23 C33 C43 119.6(3)
C23 C33 C73 122.2(3)
C43 C33 C73 118.1(3)
C53 C43 C33 118.6(4)
C53 C43 C83 119.9(4)
C33 C43 C83 121.5(3)
N13 C53 C43 120.5(4)
N13 C53 H53 119.7
C43 C53 H53 119.7
C13 C63 H631 109.5
C13 C63 H632 109.5
H631 C63 H632 109.5
C13 C63 H633 109.5
H631 C63 H633 109.5
H632 C63 H633 109.5
O23 C73 C33 114.0(3)
O23 C73 H731 108.7
C33 C73 H731 108.7
O23 C73 H732 108.7
C33 C73 H732 108.7
H731 C73 H732 107.6
C73 O23 Mn3 122.3(2)
C73 O23 Mn4 112.6(2)
Mn3 O23 Mn4 97.78(10)
C73 O23 Mn1 118.6(2)
Mn3 O23 Mn1 101.78(11)
Mn4 O23 Mn1 99.79(9)
O33 C83 C43 111.4(3)
O33 C83 H831 109.3
C43 C83 H831 109.3
O33 C83 H832 109.3
C43 C83 H832 109.3
H831 C83 H832 108.0
C83 O33 H33 109.5
C52 N12 C12 124.7(4)
C52 N12 H12 117.7
C12 N12 H12 117.7
N12 C12 C22 117.7(4)
N12 C12 C62 119.6(4)
C22 C12 C62 122.7(4)
O12 C22 C32 125.6(4)
O12 C22 C12 115.0(4)
C32 C22 C12 119.4(4)
C22 O12 Mn3 124.9(2)
C22 C32 C42 119.6(4)
C22 C32 C72 123.7(3)
C42 C32 C72 116.6(4)
C52 C42 C32 119.3(4)
C52 C42 C82 117.8(4)
C32 C42 C82 122.9(4)
N12 C52 C42 119.3(4)
N12 C52 H52 120.3
C42 C52 H52 120.3
C12 C62 H621 109.5
C12 C62 H622 109.5
H621 C62 H622 109.5
C12 C62 H623 109.5
H621 C62 H623 109.5
H622 C62 H623 109.5
O22 C72 C32 115.9(3)
O22 C72 H721 108.3
C32 C72 H721 108.3
O22 C72 H722 108.3
C32 C72 H722 108.3
H721 C72 H722 107.4
C72 O22 Mn3 120.3(2)
C72 O22 Mn2 114.6(2)
Mn3 O22 Mn2 111.61(11)
C72 O22 Mn4 115.8(2)
Mn3 O22 Mn4 95.35(10)
Mn2 O22 Mn4 94.86(9)
O321 C82 O322 104.9(12)
O321 C82 O32 104.8(6)
O322 C82 O32 115.1(11)
O321 C82 C42 115.1(5)
O322 C82 C42 101.3(9)
O32 C82 C42 115.5(5)
O321 C82 H821 103.8
O322 C82 H821 7.8
O32 C82 H821 108.4
C42 C82 H821 108.4
O321 C82 H822 6.8
O322 C82 H822 107.7
O32 C82 H822 108.4
C42 C82 H822 108.4
H821 C82 H822 107.5
O321 C82 H823 108.5
O322 C82 H823 118.7
O32 C82 H823 7.0
C42 C82 H823 108.5
H821 C82 H823 112.6
H822 C82 H823 111.4
O321 C82 H824 108.5
O322 C82 H824 11.5
O32 C82 H824 103.7
C42 C82 H824 108.5
H821 C82 H824 5.7
H822 C82 H824 112.4
H823 C82 H824 107.5
O321 C82 H825 6.7
O322 C82 H825 111.5
O32 C82 H825 102.3
C42 C82 H825 111.5
H821 C82 H825 110.6
H822 C82 H825 6.1
H823 C82 H825 105.3
H824 C82 H825 115.2
O321 C82 H826 111.8
O322 C82 H826 111.5
O32 C82 H826 7.0
C42 C82 H826 111.5
H821 C82 H826 105.3
H822 C82 H826 115.4
H823 C82 H826 7.2
H824 C82 H826 100.3
H825 C82 H826 109.3
C82 O32 H32 109.5
C82 O321 H321 109.5
C82 O322 H322 109.5
C14 O4 Mn1 130.7(2)
C14 O5 Mn2 128.9(2)
O4 C14 O5 124.6(3)
O4 C14 C15 118.5(3)
O5 C14 C15 116.9(3)
C14 C15 H151 109.5
C14 C15 H152 109.5
H151 C15 H152 109.5
C14 C15 H153 109.5
H151 C15 H153 109.5
H152 C15 H153 109.5
C16 O6 Mn3 127.5(3)
C16 O7 Mn4 130.8(2)
O6 C16 O7 125.4(4)
O6 C16 C17 116.4(4)
O7 C16 C17 118.1(4)
C16 C17 H171 109.5
C16 C17 H172 109.5
H171 C17 H172 109.5
C16 C17 H173 109.5
H171 C17 H173 109.5
H172 C17 H173 109.5
C18 O8 Mn2 131.8(3)
C18 O9 Mn4 131.8(3)
O8 C18 O9 125.1(4)
O8 C18 C19 117.7(4)
O9 C18 C19 117.2(4)
C18 C19 H191 109.5
C18 C19 H192 109.5
H191 C19 H192 109.5
C18 C19 H193 109.5
H191 C19 H193 109.5
H192 C19 H193 109.5

loop_
_geom_bond_atom_site_label_1
_geom_bond_atom_site_label_2
_geom_bond_distance
Mn1 O1 1.879(2)
Mn1 O11 1.891(2)
Mn1 O21 1.925(2)
Mn1 O2 1.942(2)
Mn1 O4 2.206(3)
Mn1 O23 2.378(3)
Mn1 Mn2 3.1632(7)
Mn1 Mn3 3.3483(8)
Mn1 Mn4 3.5347(8)
Mn2 O8 2.109(3)
Mn2 O5 2.156(3)
Mn2 O21 2.225(2)
Mn2 O22 2.226(3)
Mn2 O2 2.346(2)
Mn2 Cl1 2.4220(11)
Mn2 Mn4 3.3226(8)
Mn2 Mn3 3.4635(8)
Mn3 O12 1.877(3)
Mn3 O13 1.891(3)
Mn3 O23 1.921(2)
Mn3 O22 1.957(2)
Mn3 O6 2.158(3)
Mn3 O21 2.341(2)
Mn3 Mn4 3.1441(7)
Mn4 O9 2.131(3)
Mn4 O7 2.178(3)
Mn4 O23 2.242(2)
Mn4 O22 2.285(2)
Mn4 O2 2.290(3)
Mn4 Cl2 2.4185(11)
N1 C1 1.343(5)
N1 C5 1.349(5)
N1 H1 0.8800
C1 C2 1.414(5)
C1 C6 1.492(5)
C2 O1 1.328(4)
C2 C3 1.406(5)
C3 C4 1.419(5)
C3 C7 1.516(5)
C4 C5 1.371(5)
C4 C8 1.519(5)
C5 H5 0.9500
C6 H61 0.9800
C6 H62 0.9800
C6 H63 0.9800
C7 O2 1.437(4)
C7 H71 0.9900
C7 H72 0.9900
C8 O3 1.419(5)
C8 H81 0.9900
C8 H82 0.9900
O3 H3 0.8400
N11 C51 1.338(5)
N11 C11 1.349(5)
N11 H11 0.8800
C11 C21 1.419(5)
C11 C61 1.484(5)
C21 O11 1.327(4)
C21 C31 1.402(5)
C31 C41 1.403(5)
C31 C71 1.517(5)
C41 C51 1.380(5)
C41 C81 1.519(5)
C51 H51 0.9500
C61 H611 0.9800
C61 H612 0.9800
C61 H613 0.9800
C71 O21 1.446(4)
C71 H711 0.9900
C71 H712 0.9900
C81 O31 1.408(5)
C81 H811 0.9900
C81 H812 0.9900
O31 H31 0.8400
N13 C13 1.342(5)
N13 C53 1.347(5)
N13 H13 0.8800
C13 C23 1.419(5)
C13 C63 1.501(6)
C23 O13 1.331(5)
C23 C33 1.410(5)
C33 C43 1.422(5)
C33 C73 1.514(5)
C43 C53 1.366(5)
C43 C83 1.514(6)
C53 H53 0.9500
C63 H631 0.9800
C63 H632 0.9800
C63 H633 0.9800
C73 O23 1.421(4)
C73 H731 0.9900
C73 H732 0.9900
C83 O33 1.414(5)
C83 H831 0.9900
C83 H832 0.9900
O33 H33 0.8400
N12 C52 1.341(6)
N12 C12 1.356(6)
N12 H12 0.8800
C12 C22 1.410(6)
C12 C62 1.489(7)
C22 O12 1.331(5)
C22 C32 1.399(6)
C32 C42 1.414(6)
C32 C72 1.520(6)
C42 C52 1.376(6)
C42 C82 1.514(7)
C52 H52 0.9500
C62 H621 0.9800
C62 H622 0.9800
C62 H623 0.9800
C72 O22 1.430(4)
C72 H721 0.9900
C72 H722 0.9900
C82 O321 1.369(9)
C82 O322 1.423(11)
C82 O32 1.450(7)
C82 H821 0.9900
C82 H822 0.9900
C82 H823 0.9900
C82 H824 0.9900
C82 H825 0.9900
C82 H826 0.9900
O32 H32 0.8400
O321 H321 0.8400
O322 H322 0.8400
O4 C14 1.246(4)
O5 C14 1.279(4)
C14 C15 1.514(5)
C15 H151 0.9800
C15 H152 0.9800
C15 H153 0.9800
O6 C16 1.259(5)
O7 C16 1.267(5)
C16 C17 1.521(6)
C17 H171 0.9800
C17 H172 0.9800
C17 H173 0.9800
O8 C18 1.240(5)
O9 C18 1.278(5)
C18 C19 1.523(5)
C19 H191 0.9800
C19 H192 0.9800
C19 H193 0.9800

loop_
_platon_squeeze_void_nr
_platon_squeeze_void_average_x
_platon_squeeze_void_average_y
_platon_squeeze_void_average_z
_platon_squeeze_void_volume
_platon_squeeze_void_count_electrons
_platon_squeeze_void_content
1 0.000 0.007 0.000 491 192 ' '
